data_7129902
loop_
_publ_author_name
'Zhou, Zheng'
'Zhu, Yikun'
'Fern\'andez-Garc\'ia, Jes\'us M.'
'Wei, Zheng'
'Fern\'andez, Israel'
'Petrukhina, Marina A.'
'Mart\'in, Nazario'

_publ_section_title
;
 Stepwise reduction of a corannulene-based helical molecular nanographene
 with Na metal
;
_journal_name_full 'Chemical Communications'
_journal_paper_doi 10.1039/D2CC00971D
_journal_year 2022
_chemical_formula_moiety 'C76 H64, 0.5(C H3 N O2)'
_chemical_formula_sum 'C76.5 H65.5 N0.5 O'
_chemical_formula_weight 1007.79
_space_group_crystal_system monoclinic
_space_group_IT_number 14
_space_group_name_Hall '-P 2yn'
_space_group_name_H-M_alt 'P 1 21/n 1'
_atom_sites_solution_hydrogens geom
_atom_sites_solution_primary dual
_atom_sites_solution_secondary difmap
_audit_creation_date 2019-10-03
_audit_creation_method
;
Olex2 1.2
(compiled 2018.05.29 svn.r3508 for OlexSys, GUI svn.r5506)
;
_audit_update_record
;
2022-01-18 deposited with the CCDC.	2022-03-23 downloaded from the CCDC.
;
_cell_angle_alpha 90
_cell_angle_beta 103.8220(9)
_cell_angle_gamma 90
_cell_formula_units_Z 4
_cell_length_a 16.2936(3)
_cell_length_b 21.0583(4)
_cell_length_c 17.2056(3)
_cell_measurement_reflns_used 8534
_cell_measurement_temperature 100(2)
_cell_measurement_theta_max 73.81
_cell_measurement_theta_min 3.36
_cell_volume 5732.56(18)
_computing_cell_refinement 'SAINT V8.38A (bruker, 2016)'
_computing_data_collection 'APEX3 v.2017.3-0 (Bruker AXS Inc., 2017)'
_computing_data_reduction 'SAINT V8.38A (bruker, 2016)'
_computing_molecular_graphics 'Olex2 (Dolomanov et al., 2009)'
_computing_publication_material 'Olex2 (Dolomanov et al., 2009)'
_computing_structure_refinement 'SHELXL 2018/3 (Sheldrick, 2018)'
_computing_structure_solution 'SHELXT 2018/2 (Sheldrick, 2018)'
_diffrn_ambient_temperature 100(2)
_diffrn_measured_fraction_theta_full 0.997
_diffrn_measured_fraction_theta_max 0.980
_diffrn_measurement_device_type 'Bruker APEX-II CCD'
_diffrn_measurement_method '\f and \w scans'
_diffrn_radiation_type CuK\a
_diffrn_radiation_wavelength 1.54178
_diffrn_reflns_av_R_equivalents 0.0868
_diffrn_reflns_av_unetI/netI 0.0685
_diffrn_reflns_Laue_measured_fraction_full 0.997
_diffrn_reflns_Laue_measured_fraction_max 0.980
_diffrn_reflns_limit_h_max 19
_diffrn_reflns_limit_h_min -19
_diffrn_reflns_limit_k_max 25
_diffrn_reflns_limit_k_min -25
_diffrn_reflns_limit_l_max 20
_diffrn_reflns_limit_l_min -20
_diffrn_reflns_number 45846
_diffrn_reflns_point_group_measured_fraction_full 0.997
_diffrn_reflns_point_group_measured_fraction_max 0.980
_diffrn_reflns_theta_full 67.679
_diffrn_reflns_theta_max 74.260
_diffrn_reflns_theta_min 3.357
_diffrn_source 'INCOATEC ImuS micro-focus source'
_diffrn_standards_number 0
_exptl_absorpt_coefficient_mu 0.510
_exptl_absorpt_correction_T_max 0.6549
_exptl_absorpt_correction_T_min 0.5018
_exptl_absorpt_correction_type multi-scan
_exptl_absorpt_process_details
;
SADABS-2016/2 (Bruker,2016/2) was used for absorption correction.
wR2(int) was 0.1283 before and 0.0767 after correction.
The Ratio of minimum to maximum transmission is 0.7662.
The \l/2 correction factor is Not present.
;
_exptl_crystal_colour yellow
_exptl_crystal_density_diffrn 1.168
_exptl_crystal_description block
_exptl_crystal_F_000 2144
_exptl_crystal_size_max 0.08
_exptl_crystal_size_mid 0.05
_exptl_crystal_size_min 0.03
_refine_diff_density_max 0.274
_refine_diff_density_min -0.395
_refine_diff_density_rms 0.067
_refine_ls_extinction_method none
_refine_ls_goodness_of_fit_ref 1.009
_refine_ls_hydrogen_treatment constr
_refine_ls_matrix_type full
_refine_ls_number_parameters 925
_refine_ls_number_reflns 11455
_refine_ls_number_restraints 2306
_refine_ls_restrained_S_all 0.921
_refine_ls_R_factor_all 0.1226
_refine_ls_R_factor_gt 0.0793
_refine_ls_shift/su_max 0.000
_refine_ls_shift/su_mean 0.000
_refine_ls_structure_factor_coef Fsqd
_refine_ls_weighting_details 'w=1/[\s^2^(Fo^2^)+(0.1331P)^2^+0.5934P] where P=(Fo^2^+2Fc^2^)/3'
_refine_ls_weighting_scheme calc
_refine_ls_wR_factor_gt 0.1997
_refine_ls_wR_factor_ref 0.2310
_reflns_Friedel_coverage 0.000
_reflns_number_gt 7086
_reflns_number_total 11455
_reflns_threshold_expression 'I > 2\s(I)'
_cod_data_source_file d2cc00971d2.cif
_cod_data_source_block 1
_cod_original_formula_sum 'C76.50 H65.50 N0.50 O'
_cod_database_code 7129902
_shelx_shelxl_version_number 2018/3
_shelx_space_group_comment
;
The symmetry employed for this shelxl refinement is uniquely defined
by the following loop, which should always be used as a source of
symmetry information in preference to the above space-group names.
They are only intended as comments.
;
_shelx_estimated_absorpt_t_max 0.985
_shelx_estimated_absorpt_t_min 0.960
_olex2_refinement_description
;
1. Fixed Uiso
 At 1.2 times of:
  All C(H) groups
 At 1.5 times of:
  All C(H,H,H) groups
2. Restrained distances
 C2-C01H = C024-C01H = C1-C01H = C023-C01H = C3-C01H = C022-C01H
 1.54 with sigma of 0.02
 C0AA-C00Z = C01Z-C00Z = C1AA-C00Z = C021-C00Z = C2AA-C00Z = C020-C00Z
 1.54 with sigma of 0.02
 C00I-C00K \\sim C3AA-C4AA
 with sigma of 0.02
 C00I-C011 \\sim C3AA-C0
 with sigma of 0.02
 C00I-C01E \\sim C3AA-C7AA
 with sigma of 0.02
 C00K-C00M \\sim C4AA-C00M
 with sigma of 0.02
 C00K-C015 \\sim C4AA-C4
 with sigma of 0.02
 C010-C018 \\sim C010-C5
 with sigma of 0.02
 C011-C018 \\sim C0-C5
 with sigma of 0.02
 C011-C01B \\sim C0-C5AA
 with sigma of 0.02
 C015-C01D \\sim C4-C6AA
 with sigma of 0.02
 C018-C01F \\sim C5-C7BA
 with sigma of 0.02
 C01B-C01G \\sim C5AA-C8AA
 with sigma of 0.02
 C01B-C01P \\sim C5AA-C2BA
 with sigma of 0.02
 C01D-C01J \\sim C6AA-C9AA
 with sigma of 0.02
 C01E-C01G \\sim C7AA-C8AA
 with sigma of 0.02
 C01E-C01J \\sim C7AA-C9AA
 with sigma of 0.02
 C01F-C01N \\sim C7BA-C0BA
 with sigma of 0.02
 C01G-C01O \\sim C8AA-C1BA
 with sigma of 0.02
 C01J-C01Q \\sim C9AA-C3BA
 with sigma of 0.02
 C01N-C01P \\sim C0BA-C2BA
 with sigma of 0.02
 C01O-C01T \\sim C1BA-C4BA
 with sigma of 0.02
 C01O-C01U \\sim C1BA-C5BA
 with sigma of 0.02
 C01P-C01W \\sim C2BA-C6BA
 with sigma of 0.02
 C01Q-C01U \\sim C3BA-C5BA
 with sigma of 0.02
 C01T-C01W \\sim C4BA-C6BA
 with sigma of 0.02
 C00I-C00M \\sim C3AA-C00M
 with sigma of 0.04
 C00I-C015 \\sim C3AA-C4
 with sigma of 0.04
 C00I-C018 \\sim C3AA-C5
 with sigma of 0.04
 C00I-C01B \\sim C3AA-C5AA
 with sigma of 0.04
 C00I-C01G \\sim C3AA-C8AA
 with sigma of 0.04
 C00I-C01J \\sim C3AA-C9AA
 with sigma of 0.04
 C00K-C011 \\sim C4AA-C0
 with sigma of 0.04
 C00K-C01D \\sim C4AA-C6AA
 with sigma of 0.04
 C00K-C01E \\sim C4AA-C7AA
 with sigma of 0.04
 C00M-C015 \\sim C00M-C4
 with sigma of 0.04
 C010-C011 \\sim C010-C0
 with sigma of 0.04
 C010-C01F \\sim C010-C7BA
 with sigma of 0.04
 C011-C01E \\sim C0-C7AA
 with sigma of 0.04
 C011-C01F \\sim C0-C7BA
 with sigma of 0.04
 C011-C01G \\sim C0-C8AA
 with sigma of 0.04
 C011-C01P \\sim C0-C2BA
 with sigma of 0.04
 C015-C01J \\sim C4-C9AA
 with sigma of 0.04
 C018-C01B \\sim C5-C5AA
 with sigma of 0.04
 C018-C01N \\sim C5-C0BA
 with sigma of 0.04
 C01B-C01E \\sim C5AA-C7AA
 with sigma of 0.04
 C01B-C01N \\sim C5AA-C0BA
 with sigma of 0.04
 C01B-C01O \\sim C5AA-C1BA
 with sigma of 0.04
 C01B-C01W \\sim C5AA-C6BA
 with sigma of 0.04
 C01D-C01E \\sim C6AA-C7AA
 with sigma of 0.04
 C01D-C01Q \\sim C6AA-C3BA
 with sigma of 0.04
 C01E-C01O \\sim C7AA-C1BA
 with sigma of 0.04
 C01E-C01Q \\sim C7AA-C3BA
 with sigma of 0.04
 C01F-C01P \\sim C7BA-C2BA
 with sigma of 0.04
 C01G-C01J \\sim C8AA-C9AA
 with sigma of 0.04
 C01G-C01P \\sim C8AA-C2BA
 with sigma of 0.04
 C01G-C01T \\sim C8AA-C4BA
 with sigma of 0.04
 C01G-C01U \\sim C8AA-C5BA
 with sigma of 0.04
 C01J-C01U \\sim C9AA-C5BA
 with sigma of 0.04
 C01N-C01W \\sim C0BA-C6BA
 with sigma of 0.04
 C01O-C01Q \\sim C1BA-C3BA
 with sigma of 0.04
 C01O-C01W \\sim C1BA-C6BA
 with sigma of 0.04
 C01P-C01T \\sim C2BA-C4BA
 with sigma of 0.04
 C01T-C01U \\sim C4BA-C5BA
 with sigma of 0.04
3. Uiso/Uaniso restraints and constraints
C6BA \\sim C001 \\sim C003 \\sim C004 \\sim C00A \\sim C002 \\sim C006 \\sim
C005 \\sim C008 \\sim C00L \\sim C00Q \\sim C00O \\sim C00S \\sim C007 \\sim
C00G \\sim C00C \\sim C00H \\sim C00B \\sim C00M \\sim C00W \\sim C00R \\sim
C00N \\sim C00Y \\sim C00E \\sim C009 \\sim C00D \\sim C012 \\sim C00K \\sim
C010 \\sim C4AA \\sim C014 \\sim C00J \\sim C00X \\sim C00F \\sim C00P \\sim
C00U \\sim C016 \\sim C017 \\sim C00I \\sim C015 \\sim C018 \\sim C5 \\sim C3AA
\\sim C4 \\sim C00Z \\sim C013 \\sim C00T \\sim C00V \\sim C019 \\sim C01K
\\sim C01M \\sim C01C \\sim C011 \\sim C01E \\sim C01D \\sim C01F \\sim C0
\\sim C7BA \\sim C7AA \\sim C6AA \\sim C01Z \\sim C020 \\sim C021 \\sim C2AA
\\sim C0AA \\sim C1AA \\sim C01I \\sim C01A \\sim C01V \\sim C01X \\sim C01Y
\\sim C01B \\sim C01G \\sim C01J \\sim C01N \\sim C5AA \\sim C0BA \\sim C8AA
\\sim C9AA \\sim C01L \\sim C01R \\sim C01S \\sim C01H \\sim C01P \\sim C01O
\\sim C01Q \\sim C2BA \\sim C1BA \\sim C3BA \\sim C022 \\sim C023 \\sim C024
\\sim C1 \\sim C2 \\sim C3 \\sim C01W \\sim C01T \\sim C01U \\sim C4BA \\sim
C5BA: within 2A with sigma of 0.04 and sigma for terminal atoms of 0.08
4. Rigid body (RIGU) restrains
 C01W, C001, C003, C004, C00A, C002, C006, C005, C008, C00L, C00Q, C00O, C00S,
 C007, C00G, C00C, C00H, C00B, C00M, C00W, C00R, C00N, C00Y, C00E, C009, C00D,
 C012, C00K, C010, C4AA, C014, C00J, C00X, C00F, C00P, C00U, C016, C017, C00I,
 C015, C018, C5, C3AA, C4, C00Z, C013, C00T, C00V, C019, C01K, C01M, C01C, C011,
  C01E, C01D, C01F, C0, C7BA, C7AA, C6AA, C01Z, C020, C021, C2AA, C0AA, C1AA,
 C01I, C01A, C01V, C01X, C01Y, C01B, C01G, C01J, C01N, C5AA, C0BA, C8AA, C9AA,
 C01L, C01R, C01S, C01H, C01P, C01O, C01Q, C2BA, C1BA, C3BA, C022, C023, C024,
 C1, C2, C3, C01T, C01U, C6BA, C4BA, C5BA
 with sigma for 1-2 distances of 0.004 and sigma for 1-3 distances of 0.004
5. Others
 Sof(C1)=Sof(H1A)=Sof(H1B)=Sof(H1C)=Sof(C2)=Sof(H2A)=Sof(H2B)=Sof(H2C)=Sof(C3)=
 Sof(H3A)=Sof(H3B)=Sof(H3C)=1-FVAR(1)
 Sof(C022)=Sof(H02G)=Sof(H02H)=Sof(H02I)=Sof(C023)=Sof(H02J)=Sof(H02K)=
 Sof(H02L)=Sof(C024)=Sof(H02M)=Sof(H02N)=Sof(H02O)=FVAR(1)
 Sof(C2AA)=Sof(H2AA)=Sof(H2AB)=Sof(H2AC)=Sof(C0AA)=Sof(H0AB)=Sof(H0AC)=
 Sof(H0AD)=Sof(C1AA)=Sof(H1AB)=Sof(H1AC)=Sof(H1AD)=1-FVAR(2)
 Sof(C01Z)=Sof(H1AA)=Sof(HF)=Sof(HG)=Sof(C020)=Sof(H02A)=Sof(H02B)=Sof(H02C)=
 Sof(C021)=Sof(H02D)=Sof(H02E)=Sof(H02F)=FVAR(2)
 Sof(C3AA)=Sof(C4AA)=Sof(C0)=Sof(C4)=Sof(H4)=Sof(C5AA)=Sof(C6AA)=Sof(H6AA)=
 Sof(C7AA)=Sof(C8AA)=Sof(C9AA)=Sof(C0BA)=Sof(H0BA)=Sof(C1BA)=Sof(C2BA)=
 Sof(C3BA)=Sof(H3BA)=Sof(C4BA)=Sof(H4BA)=Sof(C5BA)=Sof(H5BA)=Sof(C6BA)=
 Sof(H6BA)=Sof(C5)=Sof(C7BA)=Sof(H7BA)=1-FVAR(3)
 Sof(C00I)=Sof(C00K)=Sof(C011)=Sof(C015)=Sof(H015)=Sof(C018)=Sof(C01B)=
 Sof(C01D)=Sof(H01D)=Sof(C01E)=Sof(C01F)=Sof(H01F)=Sof(C01G)=Sof(C01J)=
 Sof(C01N)=Sof(H01O)=Sof(C01O)=Sof(C01P)=Sof(C01Q)=Sof(H01Q)=Sof(C01T)=
 Sof(H01W)=Sof(C01U)=Sof(H01X)=Sof(C01W)=Sof(H01Z)=FVAR(3)
6.a Aromatic/amide H refined with riding coordinates:
 C00B(H00B), C00C(H00C), C00P(H00P), C00R(H00R), C00T(H00T), C00U(H00U),
 C00V(H00V), C00X(H00X), C00Y(H00Y), C012(H012), C014(H014), C015(H015),
 C01D(H01D), C01F(H01F), C01N(H01O), C01Q(H01Q), C01T(H01W), C01U(H01X),
 C01W(H01Z), C4(H4), C6AA(H6AA), C0BA(H0BA), C3BA(H3BA), C4BA(H4BA), C5BA(H5BA),
  C6BA(H6BA), C7BA(H7BA)
6.b Idealised Me refined as rotating group:
 C019(H01A,H01B,H01C), C01K(H01E,H01G,H01H), C01L(H01I,H01J,H01K), C01M(H01L,
 H01M,H01N), C01R(H01P,H01R,H01S), C01S(H01T,H01U,H01V), C01V(H01Y,H,HA),
 C01X(H01,HB,HC), C01Y(H0AA,HD,HE), C01Z(H1AA,HF,HG), C020(H02A,H02B,H02C),
 C021(H02D,H02E,H02F), C022(H02G,H02H,H02I), C023(H02J,H02K,H02L), C024(H02M,
 H02N,H02O), C1(H1A,H1B,H1C), C2(H2A,H2B,H2C), C3(H3A,H3B,H3C), C2AA(H2AA,H2AB,
 H2AC), C0AA(H0AB,H0AC,H0AD), C1AA(H1AB,H1AC,H1AD)
;
_olex2_submission_special_instructions 'No special instructions were received'

loop_
_space_group_symop_operation_xyz
'x, y, z'
'-x+1/2, y+1/2, -z+1/2'
'-x, -y, -z'
'x-1/2, -y-1/2, z-1/2'

loop_
_atom_site_label
_atom_site_type_symbol
_atom_site_fract_x
_atom_site_fract_y
_atom_site_fract_z
_atom_site_U_iso_or_equiv
_atom_site_adp_type
_atom_site_occupancy
_atom_site_site_symmetry_order
_atom_site_calc_flag
_atom_site_refinement_flags_posn
_atom_site_refinement_flags_adp
_atom_site_refinement_flags_occupancy
_atom_site_disorder_assembly
_atom_site_disorder_group
C51 C 0.13028(16) 0.49871(12) 0.56224(16) 0.0311(5) Uani 1 1 d . U . . .
C54 C 0.04920(16) 0.59036(12) 0.49513(16) 0.0316(5) Uani 1 1 d . U . . .
C53 C 0.10289(16) 0.53603(12) 0.49331(15) 0.0307(5) Uani 1 1 d . U . . .
C52 C 0.10368(16) 0.51268(13) 0.63389(16) 0.0320(5) Uani 1 1 d . U . . .
C33 C 0.13183(17) 0.47445(13) 0.70354(16) 0.0342(6) Uani 1 1 d . U . . .
C55 C 0.12827(16) 0.52003(12) 0.42242(16) 0.0316(5) Uani 1 1 d . U . . .
C12 C 0.18446(17) 0.46936(12) 0.42211(16) 0.0316(5) Uani 1 1 d . U . . .
C29 C 0.05273(16) 0.56632(13) 0.63781(16) 0.0327(5) Uani 1 1 d . U . . .
C19 C 0.13198(18) 0.54654(13) 0.28300(16) 0.0351(6) Uani 1 1 d . U . . .
C49 C 0.19432(16) 0.45247(12) 0.56369(16) 0.0312(5) Uani 1 1 d . U . . .
C30 C 0.03799(17) 0.58376(13) 0.71121(16) 0.0345(6) Uani 1 1 d . U . . .
H00B H 0.003938 0.619988 0.713614 0.041 Uiso 1 1 calc R . . . .
C32 C 0.11516(18) 0.49422(13) 0.77494(17) 0.0363(6) Uani 1 1 d . U . . .
H00C H 0.134323 0.468802 0.821355 0.044 Uiso 1 1 calc R . . . .
C31 C 0.07118(18) 0.55019(14) 0.78123(17) 0.0369(6) Uani 1 1 d . U . . .
C13 C 0.19503(17) 0.44604(13) 0.34483(16) 0.0336(6) Uani 1 1 d . U . . .
C18 C 0.17402(18) 0.48587(13) 0.27721(16) 0.0348(6) Uani 1 1 d . U . . .
C56 C 0.10173(17) 0.55940(12) 0.35206(16) 0.0339(6) Uani 1 1 d . U . . .
C34 C 0.18434(17) 0.41876(14) 0.69891(16) 0.0361(6) Uani 1 1 d . U . . .
C1 C 0.4324(9) 0.3910(10) 0.4595(11) 0.031(2) Uani 0.45(2) 1 d D U P A 1
C26 C -0.04926(18) 0.70041(13) 0.50074(17) 0.0366(6) Uani 1 1 d . U . . .
C9 C 0.3654(15) 0.4316(13) 0.456(2) 0.034(3) Uani 0.45(2) 1 d D U P A 1
C11 C 0.22868(16) 0.44290(12) 0.49693(16) 0.0323(5) Uani 1 1 d . U . . .
C10 C 0.31123(17) 0.41205(12) 0.50992(16) 0.0331(6) Uani 1 1 d D U . . .
C23 C 0.05546(17) 0.61619(13) 0.35529(16) 0.0335(6) Uani 1 1 d . U . . .
C28 C 0.02362(16) 0.60588(13) 0.56566(16) 0.0319(5) Uani 1 1 d . U . . .
C14 C 0.22466(18) 0.38479(13) 0.33421(17) 0.0368(6) Uani 1 1 d . U . . .
H00P H 0.233711 0.355531 0.377451 0.044 Uiso 1 1 calc R . . . .
C50 C 0.22306(17) 0.41412(13) 0.63372(16) 0.0336(6) Uani 1 1 d . U . . .
C27 C -0.02573(17) 0.65988(13) 0.56668(17) 0.0348(6) Uani 1 1 d . U . . .
H00R H -0.043981 0.669451 0.613829 0.042 Uiso 1 1 calc R . . . .
C24 C 0.02490(17) 0.63035(12) 0.42687(16) 0.0334(6) Uani 1 1 d . U . . .
C17 C 0.19393(19) 0.46631(13) 0.20628(16) 0.0382(6) Uani 1 1 d . U . . .
H00T H 0.182777 0.494567 0.161965 0.046 Uiso 1 1 calc R . . . .
C20 C 0.1192(2) 0.59134(13) 0.22116(17) 0.0392(6) Uani 1 1 d . U . . .
H00U H 0.139193 0.582230 0.174826 0.047 Uiso 1 1 calc R . . . .
C15 C 0.24080(19) 0.36624(13) 0.26309(17) 0.0395(6) Uani 1 1 d . U . . .
H00V H 0.260364 0.324300 0.258007 0.047 Uiso 1 1 calc R . . . .
C38 C 0.28658(18) 0.36809(14) 0.63566(17) 0.0380(6) Uani 1 1 d . U . . .
C22 C 0.0452(2) 0.65893(14) 0.29151(17) 0.0397(6) Uani 1 1 d . U . . .
H00X H 0.014205 0.696886 0.293322 0.048 Uiso 1 1 calc R . . . .
C25 C -0.02418(18) 0.68404(13) 0.43146(17) 0.0369(6) Uani 1 1 d . U . . .
H00Y H -0.041068 0.710361 0.385577 0.044 Uiso 1 1 calc R . . . .
C65 C -0.09729(19) 0.76229(14) 0.50741(18) 0.0408(7) Uani 1 1 d D U . . .
C39 C 0.33927(17) 0.37342(13) 0.57893(17) 0.0368(6) Uani 1 1 d D U . . .
C2 C 0.4621(9) 0.3510(11) 0.5259(11) 0.035(3) Uani 0.45(2) 1 d D U P A 1
C35 C 0.19913(19) 0.37035(14) 0.75651(17) 0.0396(6) Uani 1 1 d . U . . .
H012 H 0.171955 0.372422 0.799539 0.048 Uiso 1 1 calc R . . . .
C21 C 0.0788(2) 0.64800(13) 0.22524(17) 0.0393(6) Uani 1 1 d . U . . .
C37 C 0.29700(19) 0.31985(15) 0.69372(18) 0.0426(7) Uani 1 1 d . U . . .
H014 H 0.335982 0.286566 0.692319 0.051 Uiso 1 1 calc R . . . .
C8 C 0.3666(12) 0.4861(9) 0.4054(16) 0.031(3) Uani 0.45(2) 1 d D U P A 1
H015 H 0.319710 0.514224 0.395159 0.037 Uiso 0.45(2) 1 calc R . P A 1
C69 C 0.0678(2) 0.57569(15) 0.86379(18) 0.0429(7) Uani 1 1 d . U . . .
C36 C 0.2525(2) 0.31919(15) 0.75265(18) 0.0430(7) Uani 1 1 d . U . . .
C40 C 0.4280(9) 0.3502(12) 0.5909(11) 0.033(3) Uani 0.45(2) 1 d D U P A 1
C71 C 0.0330(2) 0.52495(15) 0.91128(19) 0.0465(7) Uani 1 1 d . U . . .
H01A H -0.025392 0.514746 0.883608 0.070 Uiso 1 1 calc GR . . . .
H01B H 0.034202 0.541108 0.964967 0.070 Uiso 1 1 calc GR . . . .
H01C H 0.067806 0.486592 0.915609 0.070 Uiso 1 1 calc GR . . . .
C16 C 0.2292(2) 0.40766(14) 0.19757(18) 0.0413(6) Uani 1 1 d . U . . .
C3 C 0.5496(7) 0.3386(9) 0.5313(9) 0.033(2) Uani 0.45(2) 1 d D U P A 1
C73 C 0.2595(2) 0.26399(17) 0.8125(2) 0.0515(8) Uani 1 1 d . U . . .
C7 C 0.4340(11) 0.4989(9) 0.3709(13) 0.034(3) Uani 0.45(2) 1 d D U P A 1
H01D H 0.432005 0.536116 0.339244 0.041 Uiso 0.45(2) 1 calc R . P A 1
C5 C 0.5001(8) 0.4031(7) 0.4227(11) 0.034(2) Uani 0.45(2) 1 d D U P A 1
C41 C 0.4867(9) 0.3293(12) 0.6632(11) 0.043(3) Uani 0.45(2) 1 d D U P A 1
H01F H 0.465590 0.323446 0.709668 0.052 Uiso 0.45(2) 1 calc R . P A 1
C4 C 0.5713(7) 0.3694(7) 0.4666(9) 0.032(2) Uani 0.45(2) 1 d D U P A 1
C57 C 0.2549(2) 0.38970(16) 0.1205(2) 0.0524(8) Uani 1 1 d D U . . .
C61 C 0.0701(2) 0.69691(15) 0.15736(18) 0.0484(8) Uani 1 1 d . U . . .
C6 C 0.5062(8) 0.4581(7) 0.3815(10) 0.032(2) Uani 0.45(2) 1 d D U P A 1
C70 C 0.0122(3) 0.63524(16) 0.8581(2) 0.0531(8) Uani 1 1 d . U . . .
H01E H 0.036919 0.669660 0.832809 0.080 Uiso 1 1 calc GR . . . .
H01G H 0.008843 0.648295 0.911903 0.080 Uiso 1 1 calc GR . . . .
H01H H -0.044696 0.625765 0.825850 0.080 Uiso 1 1 calc GR . . . .
C64 C 0.0550(3) 0.76354(15) 0.1856(2) 0.0553(9) Uani 1 1 d . U . . .
H01I H -0.002170 0.766220 0.194278 0.083 Uiso 1 1 calc GR . . . .
H01J H 0.061118 0.794531 0.144850 0.083 Uiso 1 1 calc GR . . . .
H01K H 0.096410 0.772731 0.235818 0.083 Uiso 1 1 calc GR . . . .
C72 C 0.1585(2) 0.59266(18) 0.9095(2) 0.0548(8) Uani 1 1 d . U . . .
H01L H 0.193749 0.554428 0.916204 0.082 Uiso 1 1 calc GR . . . .
H01M H 0.157545 0.609862 0.962232 0.082 Uiso 1 1 calc GR . . . .
H01N H 0.181788 0.624497 0.879210 0.082 Uiso 1 1 calc GR . . . .
C42 C 0.5710(9) 0.3172(9) 0.6694(10) 0.041(3) Uani 0.45(2) 1 d D U P A 1
H01O H 0.605558 0.303242 0.718991 0.049 Uiso 0.45(2) 1 calc R . P A 1
C46 C 0.6537(7) 0.3861(8) 0.4676(10) 0.039(2) Uani 0.45(2) 1 d D U P A 1
C43 C 0.6074(7) 0.3254(9) 0.6018(10) 0.038(3) Uani 0.45(2) 1 d D U P A 1
C48 C 0.5901(9) 0.4684(7) 0.3693(11) 0.042(3) Uani 0.45(2) 1 d D U P A 1
H01Q H 0.597689 0.500113 0.332381 0.050 Uiso 0.45(2) 1 calc R . P A 1
C63 C -0.0022(3) 0.67677(19) 0.0878(2) 0.0675(11) Uani 1 1 d . U . . .
H01P H 0.010147 0.634934 0.068453 0.101 Uiso 1 1 calc GR . . . .
H01R H -0.008608 0.707838 0.044409 0.101 Uiso 1 1 calc GR . . . .
H01S H -0.054781 0.674589 0.106021 0.101 Uiso 1 1 calc GR . . . .
C62 C 0.1518(3) 0.70089(18) 0.1278(3) 0.0677(11) Uani 1 1 d . U . . .
H01T H 0.199837 0.708563 0.173331 0.102 Uiso 1 1 calc GR . . . .
H01U H 0.147270 0.735807 0.089307 0.102 Uiso 1 1 calc GR . . . .
H01V H 0.160354 0.660851 0.101764 0.102 Uiso 1 1 calc GR . . . .
C45 C 0.7155(8) 0.3626(8) 0.5345(11) 0.045(3) Uani 0.45(2) 1 d D U P A 1
H01W H 0.773437 0.366430 0.533822 0.054 Uiso 0.45(2) 1 calc R . P A 1
C47 C 0.6591(9) 0.4339(8) 0.4091(11) 0.046(3) Uani 0.45(2) 1 d D U P A 1
H01X H 0.712369 0.441976 0.397554 0.055 Uiso 0.45(2) 1 calc R . P A 1
C76 C 0.3195(3) 0.21217(19) 0.7991(2) 0.0702(12) Uani 1 1 d . U . . .
H01Y H 0.302661 0.197541 0.743499 0.105 Uiso 1 1 calc GR . . . .
H H 0.317404 0.176505 0.835178 0.105 Uiso 1 1 calc GR . . . .
HA H 0.377210 0.229020 0.810038 0.105 Uiso 1 1 calc GR . . . .
C44 C 0.6957(7) 0.3346(8) 0.6008(10) 0.043(3) Uani 0.45(2) 1 d D U P A 1
H01Z H 0.739348 0.321528 0.645016 0.052 Uiso 0.45(2) 1 calc R . P A 1
C74 C 0.1729(3) 0.2351(2) 0.8047(3) 0.0813(14) Uani 1 1 d . U . . .
H01 H 0.132813 0.268368 0.810656 0.122 Uiso 1 1 calc GR . . . .
HB H 0.175708 0.202929 0.846451 0.122 Uiso 1 1 calc GR . . . .
HC H 0.154021 0.215184 0.751941 0.122 Uiso 1 1 calc GR . . . .
C75 C 0.2903(4) 0.2895(2) 0.8974(2) 0.0972(19) Uani 1 1 d . U . . .
H0AA H 0.348428 0.304955 0.905088 0.146 Uiso 1 1 calc GR . . . .
HD H 0.288603 0.255486 0.935812 0.146 Uiso 1 1 calc GR . . . .
HE H 0.253668 0.324466 0.905736 0.146 Uiso 1 1 calc GR . . . .
C68 C -0.1773(3) 0.7483(2) 0.5349(3) 0.0425(11) Uani 0.661(5) 1 d D U P B 1
H1AA H -0.211686 0.717409 0.498550 0.064 Uiso 0.661(5) 1 calc GR . P B 1
HF H -0.209487 0.787601 0.534640 0.064 Uiso 0.661(5) 1 calc GR . P B 1
HG H -0.162263 0.730767 0.589220 0.064 Uiso 0.661(5) 1 calc GR . P B 1
C67 C -0.0399(3) 0.8075(2) 0.5651(3) 0.0482(13) Uani 0.661(5) 1 d D U P B 1
H02A H -0.016941 0.785703 0.615945 0.072 Uiso 0.661(5) 1 calc GR . P B 1
H02B H -0.072489 0.844635 0.574401 0.072 Uiso 0.661(5) 1 calc GR . P B 1
H02C H 0.006606 0.821185 0.541922 0.072 Uiso 0.661(5) 1 calc GR . P B 1
C66 C -0.1243(3) 0.7975(2) 0.4247(3) 0.0474(12) Uani 0.661(5) 1 d D U P B 1
H02D H -0.073793 0.809265 0.406485 0.071 Uiso 0.661(5) 1 calc GR . P B 1
H02E H -0.156224 0.835892 0.430770 0.071 Uiso 0.661(5) 1 calc GR . P B 1
H02F H -0.159827 0.769331 0.385192 0.071 Uiso 0.661(5) 1 calc GR . P B 1
C60 C 0.2093(6) 0.4290(4) 0.0508(4) 0.073(2) Uani 0.611(7) 1 d D U P C 1
H02G H 0.148310 0.426498 0.046204 0.110 Uiso 0.611(7) 1 calc GR . P C 1
H02H H 0.222155 0.412985 0.001539 0.110 Uiso 0.611(7) 1 calc GR . P C 1
H02I H 0.227764 0.473342 0.059090 0.110 Uiso 0.611(7) 1 calc GR . P C 1
C59 C 0.3515(4) 0.4001(4) 0.1392(4) 0.071(2) Uani 0.611(7) 1 d D U P C 1
H02J H 0.363809 0.445575 0.146034 0.106 Uiso 0.611(7) 1 calc GR . P C 1
H02K H 0.373584 0.383743 0.094922 0.106 Uiso 0.611(7) 1 calc GR . P C 1
H02L H 0.378260 0.377550 0.188584 0.106 Uiso 0.611(7) 1 calc GR . P C 1
C58 C 0.2355(6) 0.3193(3) 0.1042(4) 0.076(2) Uani 0.611(7) 1 d D U P C 1
H02M H 0.271480 0.293894 0.146736 0.114 Uiso 0.611(7) 1 calc GR . P C 1
H02N H 0.246700 0.307706 0.052550 0.114 Uiso 0.611(7) 1 calc GR . P C 1
H02O H 0.176005 0.311233 0.102937 0.114 Uiso 0.611(7) 1 calc GR . P C 1
C81 C 0.3245(6) 0.3397(5) 0.1266(6) 0.059(3) Uani 0.389(7) 1 d D U P C 2
H1A H 0.376124 0.354355 0.164191 0.089 Uiso 0.389(7) 1 calc GR . P C 2
H1B H 0.335901 0.333137 0.073796 0.089 Uiso 0.389(7) 1 calc GR . P C 2
H1C H 0.306028 0.299605 0.145856 0.089 Uiso 0.389(7) 1 calc GR . P C 2
C77 C 0.1750(7) 0.3594(7) 0.0592(6) 0.082(4) Uani 0.389(7) 1 d D U P C 2
H2A H 0.159289 0.319578 0.081233 0.123 Uiso 0.389(7) 1 calc GR . P C 2
H2B H 0.189391 0.350983 0.007995 0.123 Uiso 0.389(7) 1 calc GR . P C 2
H2C H 0.127454 0.389161 0.050762 0.123 Uiso 0.389(7) 1 calc GR . P C 2
C78 C 0.2831(12) 0.4470(5) 0.0745(8) 0.090(5) Uani 0.389(7) 1 d D U P C 2
H3A H 0.236292 0.477208 0.059030 0.134 Uiso 0.389(7) 1 calc GR . P C 2
H3B H 0.298767 0.431285 0.026349 0.134 Uiso 0.389(7) 1 calc GR . P C 2
H3C H 0.331777 0.468176 0.109258 0.134 Uiso 0.389(7) 1 calc GR . P C 2
C2AA C -0.0590(8) 0.8174(5) 0.4745(7) 0.062(3) Uani 0.339(5) 1 d D U P B 2
H2AA H 0.000431 0.821678 0.503070 0.093 Uiso 0.339(5) 1 calc GR . P B 2
H2AB H -0.089593 0.856309 0.481466 0.093 Uiso 0.339(5) 1 calc GR . P B 2
H2AC H -0.062794 0.810582 0.417445 0.093 Uiso 0.339(5) 1 calc GR . P B 2
C0AA C -0.0969(8) 0.7793(5) 0.5977(6) 0.060(3) Uani 0.339(5) 1 d D U P B 2
H0AB H -0.128588 0.746957 0.619287 0.089 Uiso 0.339(5) 1 calc GR . P B 2
H0AC H -0.123319 0.820900 0.599565 0.089 Uiso 0.339(5) 1 calc GR . P B 2
H0AD H -0.038477 0.780527 0.629839 0.089 Uiso 0.339(5) 1 calc GR . P B 2
C1AA C -0.1889(7) 0.7517(6) 0.4691(8) 0.068(3) Uani 0.339(5) 1 d D U P B 2
H1AB H -0.195801 0.742558 0.412089 0.102 Uiso 0.339(5) 1 calc GR . P B 2
H1AC H -0.221074 0.789980 0.475237 0.102 Uiso 0.339(5) 1 calc GR . P B 2
H1AD H -0.209840 0.715776 0.494995 0.102 Uiso 0.339(5) 1 calc GR . P B 2
C3AA C 0.4378(7) 0.3805(8) 0.4723(10) 0.030(2) Uani 0.55(2) 1 d D U P A 2
C4AA C 0.3709(11) 0.4217(10) 0.4592(14) 0.031(2) Uani 0.55(2) 1 d D U P A 2
C0 C 0.4615(6) 0.3405(8) 0.5394(8) 0.029(2) Uani 0.55(2) 1 d D U P A 2
C79 C 0.3801(11) 0.4773(9) 0.4126(13) 0.034(3) Uani 0.55(2) 1 d D U P A 2
H4 H 0.336753 0.508504 0.402857 0.041 Uiso 0.55(2) 1 calc R . P A 2
C5AA C 0.5496(6) 0.3274(7) 0.5513(8) 0.034(2) Uani 0.55(2) 1 d D U P A 2
C6AA C 0.4508(8) 0.4864(7) 0.3817(11) 0.036(2) Uani 0.55(2) 1 d D U P A 2
H6AA H 0.452740 0.522143 0.348580 0.043 Uiso 0.55(2) 1 calc R . P A 2
C7AA C 0.5099(6) 0.3906(7) 0.4417(7) 0.0309(19) Uani 0.55(2) 1 d D U P A 2
C8AA C 0.5778(6) 0.3560(6) 0.4888(8) 0.035(2) Uani 0.55(2) 1 d D U P A 2
C9AA C 0.5209(7) 0.4431(7) 0.3986(8) 0.035(2) Uani 0.55(2) 1 d D U P A 2
C0BA C 0.5600(7) 0.3103(9) 0.6893(8) 0.043(2) Uani 0.55(2) 1 d D U P A 2
H0BA H 0.591599 0.298178 0.740986 0.052 Uiso 0.55(2) 1 calc R . P A 2
C1BA C 0.6611(6) 0.3708(6) 0.4926(9) 0.040(2) Uani 0.55(2) 1 d D U P A 2
C2BA C 0.6021(6) 0.3153(7) 0.6251(8) 0.038(2) Uani 0.55(2) 1 d D U P A 2
C3BA C 0.6065(7) 0.4536(6) 0.3911(8) 0.041(2) Uani 0.55(2) 1 d D U P A 2
H3BA H 0.617168 0.485077 0.355086 0.049 Uiso 0.55(2) 1 calc R . P A 2
C4BA C 0.7182(6) 0.3477(6) 0.5631(9) 0.043(2) Uani 0.55(2) 1 d D U P A 2
H4BA H 0.777215 0.349890 0.566366 0.052 Uiso 0.55(2) 1 calc R . P A 2
C5BA C 0.6724(7) 0.4187(6) 0.4353(9) 0.042(2) Uani 0.55(2) 1 d D U P A 2
H5BA H 0.727671 0.426207 0.428159 0.051 Uiso 0.55(2) 1 calc R . P A 2
C6BA C 0.6909(6) 0.3221(7) 0.6275(10) 0.049(2) Uani 0.55(2) 1 d D U P A 2
H6BA H 0.731611 0.308776 0.673878 0.059 Uiso 0.55(2) 1 calc R . P A 2
C80 C 0.4215(7) 0.3393(10) 0.6003(8) 0.032(3) Uani 0.55(2) 1 d D U P A 2
C7BA C 0.4751(7) 0.3227(10) 0.6777(8) 0.036(2) Uani 0.55(2) 1 d D U P A 2
H7BA H 0.450401 0.320211 0.722385 0.043 Uiso 0.55(2) 1 calc R . P A 2

loop_
_atom_site_aniso_label
_atom_site_aniso_U_11
_atom_site_aniso_U_22
_atom_site_aniso_U_33
_atom_site_aniso_U_23
_atom_site_aniso_U_13
_atom_site_aniso_U_12
C51 0.0259(12) 0.0310(12) 0.0352(14) 0.0018(10) 0.0048(9) -0.0029(9)
C54 0.0273(12) 0.0321(13) 0.0336(13) 0.0028(10) 0.0037(10) -0.0022(10)
C53 0.0282(12) 0.0316(13) 0.0321(13) 0.0026(10) 0.0069(9) -0.0051(10)
C52 0.0259(12) 0.0358(14) 0.0342(14) 0.0058(10) 0.0068(10) -0.0014(10)
C33 0.0298(13) 0.0394(14) 0.0335(14) 0.0061(11) 0.0080(10) -0.0007(10)
C55 0.0303(13) 0.0320(13) 0.0322(13) 0.0037(10) 0.0073(10) -0.0035(10)
C12 0.0333(13) 0.0306(12) 0.0318(13) 0.0032(10) 0.0094(10) -0.0045(10)
C29 0.0282(12) 0.0349(13) 0.0346(14) 0.0024(10) 0.0065(10) -0.0031(10)
C19 0.0408(15) 0.0317(13) 0.0323(14) 0.0023(10) 0.0078(11) -0.0011(11)
C49 0.0261(12) 0.0342(13) 0.0332(13) 0.0036(10) 0.0066(9) -0.0011(10)
C30 0.0326(13) 0.0354(14) 0.0365(14) 0.0033(11) 0.0104(10) 0.0018(10)
C32 0.0390(15) 0.0390(14) 0.0305(14) 0.0076(11) 0.0075(10) 0.0007(11)
C31 0.0368(14) 0.0402(14) 0.0352(14) 0.0021(11) 0.0115(11) -0.0037(11)
C13 0.0334(14) 0.0317(13) 0.0352(14) 0.0021(10) 0.0076(10) -0.0025(10)
C18 0.0390(14) 0.0329(13) 0.0317(14) 0.0008(10) 0.0071(10) -0.0041(10)
C56 0.0356(14) 0.0302(13) 0.0336(14) 0.0029(10) 0.0039(10) -0.0013(10)
C34 0.0344(14) 0.0422(15) 0.0301(14) 0.0044(11) 0.0043(10) 0.0029(11)
C1 0.038(4) 0.020(6) 0.034(6) -0.008(3) 0.010(4) 0.000(3)
C26 0.0326(14) 0.0373(14) 0.0402(15) 0.0035(11) 0.0092(11) 0.0006(11)
C9 0.031(5) 0.028(7) 0.043(6) -0.009(4) 0.013(4) 0.004(4)
C11 0.0303(13) 0.0316(13) 0.0346(14) 0.0019(10) 0.0070(10) -0.0035(10)
C10 0.0308(13) 0.0325(13) 0.0365(14) -0.0060(10) 0.0087(10) -0.0002(10)
C23 0.0328(13) 0.0331(13) 0.0331(14) 0.0032(10) 0.0048(10) -0.0029(10)
C28 0.0252(12) 0.0368(14) 0.0325(13) 0.0048(10) 0.0044(9) 0.0001(10)
C14 0.0403(15) 0.0316(13) 0.0348(14) 0.0041(11) 0.0016(11) 0.0001(11)
C50 0.0316(13) 0.0352(13) 0.0323(14) 0.0055(10) 0.0045(10) 0.0020(10)
C27 0.0318(13) 0.0389(14) 0.0348(14) 0.0013(11) 0.0098(10) 0.0007(10)
C24 0.0324(13) 0.0314(13) 0.0347(14) 0.0042(10) 0.0047(10) 0.0005(10)
C17 0.0455(16) 0.0372(14) 0.0309(14) 0.0032(11) 0.0073(11) 0.0020(12)
C20 0.0560(18) 0.0352(14) 0.0287(14) 0.0002(11) 0.0148(12) -0.0013(12)
C15 0.0442(16) 0.0317(14) 0.0384(15) -0.0024(11) 0.0018(12) 0.0036(11)
C38 0.0358(14) 0.0405(15) 0.0351(15) 0.0007(11) 0.0036(11) 0.0065(11)
C22 0.0514(17) 0.0342(14) 0.0315(14) 0.0056(11) 0.0063(12) 0.0059(12)
C25 0.0382(15) 0.0370(14) 0.0345(14) 0.0073(11) 0.0067(11) 0.0055(11)
C65 0.0407(16) 0.0379(15) 0.0441(17) 0.0053(12) 0.0106(12) 0.0057(12)
C39 0.0317(13) 0.0383(14) 0.0379(15) -0.0040(11) 0.0034(10) 0.0009(11)
C2 0.034(4) 0.022(6) 0.049(6) -0.003(4) 0.011(4) -0.001(3)
C35 0.0423(16) 0.0490(16) 0.0276(14) 0.0061(11) 0.0083(11) 0.0071(12)
C21 0.0540(18) 0.0315(13) 0.0317(14) 0.0014(11) 0.0089(12) -0.0009(12)
C37 0.0443(16) 0.0444(16) 0.0364(15) 0.0028(12) 0.0042(12) 0.0131(13)
C8 0.027(5) 0.026(5) 0.042(6) -0.010(4) 0.010(5) -0.004(4)
C69 0.0557(18) 0.0415(16) 0.0337(15) 0.0057(12) 0.0151(13) 0.0011(13)
C36 0.0461(17) 0.0453(16) 0.0335(15) 0.0084(12) 0.0011(11) 0.0102(12)
C40 0.032(4) 0.016(6) 0.049(5) -0.001(4) 0.008(3) 0.000(4)
C71 0.0577(19) 0.0491(17) 0.0376(16) 0.0023(13) 0.0209(13) 0.0035(14)
C16 0.0489(17) 0.0376(15) 0.0352(15) -0.0035(11) 0.0058(12) 0.0017(12)
C3 0.033(3) 0.028(6) 0.037(6) -0.010(4) 0.005(3) -0.001(3)
C73 0.066(2) 0.0522(19) 0.0373(17) 0.0112(14) 0.0133(14) 0.0176(15)
C7 0.042(6) 0.022(5) 0.045(7) -0.008(3) 0.023(6) 0.007(3)
C5 0.035(4) 0.020(5) 0.048(7) -0.005(4) 0.011(4) 0.001(3)
C41 0.045(5) 0.038(6) 0.048(6) -0.002(5) 0.013(4) 0.006(5)
C4 0.036(4) 0.025(5) 0.035(6) -0.010(3) 0.008(3) 0.002(3)
C57 0.073(2) 0.0423(17) 0.0434(17) 0.0006(13) 0.0173(15) 0.0154(15)
C61 0.074(2) 0.0394(16) 0.0334(15) 0.0098(12) 0.0165(14) 0.0091(14)
C6 0.034(4) 0.014(5) 0.051(6) -0.009(3) 0.016(4) -0.004(3)
C70 0.077(2) 0.0474(18) 0.0385(17) 0.0015(13) 0.0201(15) 0.0106(16)
C64 0.083(3) 0.0411(17) 0.0457(19) 0.0149(14) 0.0241(17) 0.0095(16)
C72 0.066(2) 0.059(2) 0.0398(17) -0.0052(15) 0.0119(15) -0.0107(16)
C42 0.040(5) 0.043(6) 0.036(7) -0.007(5) 0.004(4) 0.012(4)
C46 0.035(4) 0.029(6) 0.053(7) -0.013(4) 0.012(4) 0.002(3)
C43 0.036(4) 0.040(6) 0.038(6) -0.012(4) 0.007(4) 0.005(3)
C48 0.041(5) 0.027(6) 0.063(8) -0.009(4) 0.023(5) 0.001(4)
C63 0.102(3) 0.056(2) 0.0374(18) 0.0096(15) 0.0033(18) 0.006(2)
C62 0.102(3) 0.048(2) 0.067(2) 0.0206(18) 0.047(2) 0.0080(19)
C45 0.029(4) 0.045(6) 0.060(8) -0.013(5) 0.010(4) -0.003(4)
C47 0.039(5) 0.033(6) 0.065(8) -0.009(4) 0.013(5) -0.004(4)
C76 0.089(3) 0.062(2) 0.059(2) 0.0231(18) 0.017(2) 0.031(2)
C44 0.033(4) 0.053(7) 0.040(8) -0.016(5) 0.002(4) 0.005(4)
C74 0.085(3) 0.068(3) 0.094(3) 0.044(2) 0.027(2) 0.015(2)
C75 0.169(5) 0.070(3) 0.039(2) 0.0111(19) -0.001(3) 0.043(3)
C68 0.040(2) 0.041(2) 0.049(3) 0.007(2) 0.014(2) 0.0055(18)
C67 0.051(3) 0.035(2) 0.059(3) 0.001(2) 0.013(2) 0.0039(19)
C66 0.049(3) 0.043(3) 0.051(3) 0.007(2) 0.015(2) 0.014(2)
C60 0.123(7) 0.065(4) 0.035(3) 0.003(3) 0.026(3) 0.042(4)
C59 0.084(4) 0.081(5) 0.057(4) 0.010(3) 0.036(3) 0.024(3)
C58 0.127(7) 0.057(3) 0.045(3) -0.004(3) 0.024(4) 0.018(4)
C81 0.069(6) 0.067(6) 0.046(5) -0.001(4) 0.023(4) 0.019(5)
C77 0.073(6) 0.130(11) 0.046(6) -0.032(6) 0.022(4) 0.011(6)
C78 0.160(13) 0.058(6) 0.080(8) 0.019(5) 0.085(9) 0.027(7)
C2AA 0.084(8) 0.040(5) 0.066(7) 0.005(5) 0.025(6) 0.008(5)
C0AA 0.077(8) 0.044(5) 0.055(5) 0.001(4) 0.011(5) 0.025(5)
C1AA 0.060(5) 0.054(6) 0.082(9) -0.001(6) -0.001(5) 0.017(4)
C3AA 0.028(3) 0.024(5) 0.037(5) -0.007(3) 0.004(3) -0.005(2)
C4AA 0.035(5) 0.025(6) 0.033(4) -0.008(4) 0.007(3) -0.004(3)
C0 0.031(3) 0.021(5) 0.032(4) -0.005(3) 0.000(2) 0.000(3)
C79 0.036(5) 0.034(5) 0.035(5) -0.008(3) 0.013(4) 0.007(3)
C5AA 0.035(3) 0.029(5) 0.038(5) -0.004(3) 0.008(3) 0.001(2)
C6AA 0.038(5) 0.027(6) 0.044(4) -0.005(4) 0.013(4) -0.001(3)
C7AA 0.035(3) 0.030(5) 0.028(4) -0.010(3) 0.008(3) -0.003(3)
C8AA 0.036(3) 0.028(5) 0.040(6) -0.007(3) 0.009(3) 0.003(2)
C9AA 0.040(4) 0.028(5) 0.042(5) -0.008(3) 0.019(3) 0.008(3)
C0BA 0.033(4) 0.059(5) 0.032(5) 0.000(4) -0.001(3) 0.005(3)
C1BA 0.035(3) 0.030(5) 0.055(6) -0.011(3) 0.010(4) 0.002(3)
C2BA 0.032(3) 0.041(5) 0.039(6) -0.006(4) 0.004(3) 0.004(3)
C3BA 0.039(4) 0.030(5) 0.056(6) -0.006(3) 0.016(4) -0.001(3)
C4BA 0.031(3) 0.044(6) 0.052(7) -0.015(4) 0.005(4) 0.001(3)
C5BA 0.032(4) 0.036(5) 0.061(6) -0.009(4) 0.017(4) 0.000(3)
C6BA 0.036(3) 0.056(6) 0.055(7) -0.010(4) 0.007(4) 0.002(3)
C80 0.029(3) 0.027(7) 0.039(4) 0.001(3) 0.009(2) -0.005(3)
C7BA 0.027(3) 0.044(5) 0.035(4) 0.003(3) 0.004(3) 0.003(3)

loop_
_atom_type_symbol
_atom_type_description
_atom_type_scat_dispersion_real
_atom_type_scat_dispersion_imag
_atom_type_scat_source
C C 0.0181 0.0091 'International Tables Vol C Tables 4.2.6.8 and 6.1.1.4'
H H 0.0000 0.0000 'International Tables Vol C Tables 4.2.6.8 and 6.1.1.4'
N N 0.0311 0.0180 'International Tables Vol C Tables 4.2.6.8 and 6.1.1.4'
O O 0.0492 0.0322 'International Tables Vol C Tables 4.2.6.8 and 6.1.1.4'

loop_
_geom_angle_atom_site_label_1
_geom_angle_atom_site_label_2
_geom_angle_atom_site_label_3
_geom_angle
_geom_angle_site_symmetry_1
_geom_angle_site_symmetry_3
_geom_angle_publ_flag
C53 C51 C52 120.8(2) . . ?
C53 C51 C49 118.8(3) . . ?
C49 C51 C52 119.8(2) . . ?
C28 C54 C53 120.4(2) . . ?
C28 C54 C24 119.4(2) . . ?
C24 C54 C53 120.1(3) . . ?
C51 C53 C54 119.8(3) . . ?
C51 C53 C55 119.6(2) . . ?
C55 C53 C54 120.6(2) . . ?
C33 C52 C51 120.3(2) . . ?
C29 C52 C51 120.5(2) . . ?
C29 C52 C33 119.1(3) . . ?
C52 C33 C34 118.8(3) . . ?
C32 C33 C52 119.0(3) . . ?
C32 C33 C34 122.0(2) . . ?
C53 C55 C56 119.6(2) . . ?
C12 C55 C53 120.5(2) . . ?
C12 C55 C56 119.8(3) . . ?
C55 C12 C13 118.4(2) . . ?
C55 C12 C11 118.7(2) . . ?
C11 C12 C13 122.9(2) . . ?
C52 C29 C28 119.0(2) . . ?
C30 C29 C52 119.1(2) . . ?
C30 C29 C28 121.6(3) . . ?
C56 C19 C18 119.1(2) . . ?
C20 C19 C18 121.6(3) . . ?
C20 C19 C56 119.3(3) . . ?
C51 C49 C50 119.4(3) . . ?
C11 C49 C51 121.1(2) . . ?
C11 C49 C50 119.5(2) . . ?
C29 C30 H00B 118.8 . . ?
C31 C30 C29 122.5(3) . . ?
C31 C30 H00B 118.8 . . ?
C33 C32 H00C 118.8 . . ?
C33 C32 C31 122.4(3) . . ?
C31 C32 H00C 118.8 . . ?
C30 C31 C32 117.6(3) . . ?
C30 C31 C69 122.2(3) . . ?
C32 C31 C69 120.0(3) . . ?
C18 C13 C12 119.5(2) . . ?
C14 C13 C12 123.0(2) . . ?
C14 C13 C18 117.6(3) . . ?
C13 C18 C19 119.2(3) . . ?
C17 C18 C19 121.8(2) . . ?
C17 C18 C13 119.0(3) . . ?
C19 C56 C55 119.9(2) . . ?
C19 C56 C23 119.2(2) . . ?
C23 C56 C55 120.3(3) . . ?
C50 C34 C33 118.4(2) . . ?
C35 C34 C33 123.2(3) . . ?
C35 C34 C50 118.4(3) . . ?
C9 C1 C2 121.4(12) . . ?
C9 C1 C5 124.3(11) . . ?
C2 C1 C5 108.4(9) . . ?
C27 C26 C65 120.2(3) . . ?
C25 C26 C27 117.6(3) . . ?
C25 C26 C65 122.1(3) . . ?
C1 C9 C10 112.7(9) . . ?
C1 C9 C8 113.2(9) . . ?
C8 C9 C10 134.0(11) . . ?
C12 C11 C10 123.9(3) . . ?
C49 C11 C12 117.8(2) . . ?
C49 C11 C10 118.0(2) . . ?
C11 C10 C9 116.4(7) . . ?
C11 C10 C4AA 124.3(6) . . ?
C39 C10 C9 124.0(8) . . ?
C39 C10 C11 118.8(3) . . ?
C39 C10 C4AA 116.7(6) . . ?
C56 C23 C24 119.6(2) . . ?
C22 C23 C56 118.4(3) . . ?
C22 C23 C24 121.9(3) . . ?
C54 C28 C29 119.4(2) . . ?
C27 C28 C54 119.2(2) . . ?
C27 C28 C29 121.3(3) . . ?
C13 C14 H00P 119.2 . . ?
C15 C14 C13 121.6(3) . . ?
C15 C14 H00P 119.2 . . ?
C34 C50 C49 120.6(2) . . ?
C38 C50 C49 119.8(3) . . ?
C38 C50 C34 119.4(2) . . ?
C26 C27 H00R 118.8 . . ?
C28 C27 C26 122.3(3) . . ?
C28 C27 H00R 118.8 . . ?
C54 C24 C23 119.3(2) . . ?
C25 C24 C54 118.8(3) . . ?
C25 C24 C23 121.7(2) . . ?
C18 C17 H00T 118.5 . . ?
C16 C17 C18 123.1(3) . . ?
C16 C17 H00T 118.5 . . ?
C19 C20 H00U 118.9 . . ?
C21 C20 C19 122.2(3) . . ?
C21 C20 H00U 118.9 . . ?
C14 C15 H00V 119.2 . . ?
C14 C15 C16 121.6(3) . . ?
C16 C15 H00V 119.2 . . ?
C50 C38 C39 118.6(3) . . ?
C37 C38 C50 118.4(3) . . ?
C37 C38 C39 122.9(3) . . ?
C23 C22 H00X 118.7 . . ?
C21 C22 C23 122.6(3) . . ?
C21 C22 H00X 118.7 . . ?
C26 C25 C24 122.5(3) . . ?
C26 C25 H00Y 118.7 . . ?
C24 C25 H00Y 118.7 . . ?
C26 C65 C66 111.7(3) . . ?
C26 C65 C0AA 112.3(4) . . ?
C68 C65 C26 110.4(3) . . ?
C68 C65 C67 111.0(3) . . ?
C68 C65 C66 107.3(3) . . ?
C67 C65 C26 109.5(3) . . ?
C67 C65 C66 106.9(3) . . ?
C2AA C65 C26 111.4(5) . . ?
C2AA C65 C0AA 106.9(7) . . ?
C2AA C65 C1AA 114.3(7) . . ?
C1AA C65 C26 108.2(5) . . ?
C1AA C65 C0AA 103.5(8) . . ?
C10 C39 C38 118.9(2) . . ?
C10 C39 C40 114.2(7) . . ?
C10 C39 C80 125.0(5) . . ?
C38 C39 C40 126.3(6) . . ?
C38 C39 C80 116.1(5) . . ?
C1 C2 C3 107.8(9) . . ?
C40 C2 C1 123.0(11) . . ?
C40 C2 C3 122.7(11) . . ?
C34 C35 H012 119.0 . . ?
C36 C35 C34 122.1(3) . . ?
C36 C35 H012 119.0 . . ?
C20 C21 C22 118.1(3) . . ?
C20 C21 C61 120.1(3) . . ?
C22 C21 C61 121.8(3) . . ?
C38 C37 H014 118.9 . . ?
C36 C37 C38 122.3(3) . . ?
C36 C37 H014 118.9 . . ?
C9 C8 H015 118.7 . . ?
C7 C8 C9 122.5(11) . . ?
C7 C8 H015 118.7 . . ?
C31 C69 C71 110.5(3) . . ?
C31 C69 C70 112.2(2) . . ?
C31 C69 C72 108.2(3) . . ?
C71 C69 C70 108.4(3) . . ?
C71 C69 C72 108.7(3) . . ?
C70 C69 C72 108.8(3) . . ?
C35 C36 C73 119.9(3) . . ?
C37 C36 C35 118.0(3) . . ?
C37 C36 C73 122.1(3) . . ?
C2 C40 C39 117.0(10) . . ?
C2 C40 C41 113.3(9) . . ?
C41 C40 C39 129.6(11) . . ?
C69 C71 H01A 109.5 . . ?
C69 C71 H01B 109.5 . . ?
C69 C71 H01C 109.5 . . ?
H01A C71 H01B 109.5 . . ?
H01A C71 H01C 109.5 . . ?
H01B C71 H01C 109.5 . . ?
C17 C16 C15 116.6(3) . . ?
C17 C16 C57 121.4(3) . . ?
C15 C16 C57 122.0(3) . . ?
C4 C3 C2 107.4(8) . . ?
C43 C3 C2 123.7(11) . . ?
C43 C3 C4 123.0(9) . . ?
C76 C73 C36 112.9(3) . . ?
C76 C73 C75 108.8(3) . . ?
C74 C73 C36 109.0(3) . . ?
C74 C73 C76 108.5(4) . . ?
C74 C73 C75 108.3(4) . . ?
C75 C73 C36 109.2(3) . . ?
C8 C7 H01D 118.8 . . ?
C8 C7 C6 122.4(11) . . ?
C6 C7 H01D 118.8 . . ?
C4 C5 C1 107.3(9) . . ?
C6 C5 C1 122.7(10) . . ?
C6 C5 C4 123.2(9) . . ?
C40 C41 H01F 117.8 . . ?
C42 C41 C40 124.4(11) . . ?
C42 C41 H01F 117.8 . . ?
C3 C4 C5 109.0(8) . . ?
C46 C4 C3 122.3(9) . . ?
C46 C4 C5 123.3(9) . . ?
C16 C57 C59 105.1(3) . . ?
C16 C57 C81 117.4(4) . . ?
C16 C57 C77 108.7(5) . . ?
C16 C57 C78 114.9(5) . . ?
C60 C57 C16 111.7(3) . . ?
C60 C57 C59 112.0(5) . . ?
C60 C57 C58 110.4(5) . . ?
C58 C57 C16 108.1(4) . . ?
C58 C57 C59 109.4(5) . . ?
C81 C57 C77 104.1(6) . . ?
C81 C57 C78 105.2(7) . . ?
C78 C57 C77 105.3(9) . . ?
C64 C61 C21 111.5(3) . . ?
C64 C61 C63 110.6(3) . . ?
C64 C61 C62 105.9(3) . . ?
C63 C61 C21 108.8(3) . . ?
C63 C61 C62 108.9(3) . . ?
C62 C61 C21 111.0(3) . . ?
C7 C6 C48 131.8(9) . . ?
C5 C6 C7 114.4(8) . . ?
C5 C6 C48 112.9(9) . . ?
C69 C70 H01E 109.5 . . ?
C69 C70 H01G 109.5 . . ?
C69 C70 H01H 109.5 . . ?
H01E C70 H01G 109.5 . . ?
H01E C70 H01H 109.5 . . ?
H01G C70 H01H 109.5 . . ?
C61 C64 H01I 109.5 . . ?
C61 C64 H01J 109.5 . . ?
C61 C64 H01K 109.5 . . ?
H01I C64 H01J 109.5 . . ?
H01I C64 H01K 109.5 . . ?
H01J C64 H01K 109.5 . . ?
C69 C72 H01L 109.5 . . ?
C69 C72 H01M 109.5 . . ?
C69 C72 H01N 109.5 . . ?
H01L C72 H01M 109.5 . . ?
H01L C72 H01N 109.5 . . ?
H01M C72 H01N 109.5 . . ?
C41 C42 H01O 119.6 . . ?
C41 C42 C43 120.9(10) . . ?
C43 C42 H01O 119.6 . . ?
C4 C46 C45 114.8(10) . . ?
C4 C46 C47 112.9(9) . . ?
C45 C46 C47 131.1(9) . . ?
C3 C43 C42 114.2(9) . . ?
C3 C43 C44 115.6(9) . . ?
C42 C43 C44 128.8(10) . . ?
C6 C48 H01Q 118.8 . . ?
C47 C48 C6 122.5(10) . . ?
C47 C48 H01Q 118.8 . . ?
C61 C63 H01P 109.5 . . ?
C61 C63 H01R 109.5 . . ?
C61 C63 H01S 109.5 . . ?
H01P C63 H01R 109.5 . . ?
H01P C63 H01S 109.5 . . ?
H01R C63 H01S 109.5 . . ?
C61 C62 H01T 109.5 . . ?
C61 C62 H01U 109.5 . . ?
C61 C62 H01V 109.5 . . ?
H01T C62 H01U 109.5 . . ?
H01T C62 H01V 109.5 . . ?
H01U C62 H01V 109.5 . . ?
C46 C45 H01W 118.2 . . ?
C44 C45 C46 123.5(9) . . ?
C44 C45 H01W 118.2 . . ?
C46 C47 H01X 118.8 . . ?
C48 C47 C46 122.5(9) . . ?
C48 C47 H01X 118.8 . . ?
C73 C76 H01Y 109.5 . . ?
C73 C76 H 109.5 . . ?
C73 C76 HA 109.5 . . ?
H01Y C76 H 109.5 . . ?
H01Y C76 HA 109.5 . . ?
H C76 HA 109.5 . . ?
C43 C44 H01Z 120.3 . . ?
C45 C44 C43 119.4(9) . . ?
C45 C44 H01Z 120.3 . . ?
C73 C74 H01 109.5 . . ?
C73 C74 HB 109.5 . . ?
C73 C74 HC 109.5 . . ?
H01 C74 HB 109.5 . . ?
H01 C74 HC 109.5 . . ?
HB C74 HC 109.5 . . ?
C73 C75 H0AA 109.5 . . ?
C73 C75 HD 109.5 . . ?
C73 C75 HE 109.5 . . ?
H0AA C75 HD 109.5 . . ?
H0AA C75 HE 109.5 . . ?
HD C75 HE 109.5 . . ?
C65 C68 H1AA 109.5 . . ?
C65 C68 HF 109.5 . . ?
C65 C68 HG 109.5 . . ?
H1AA C68 HF 109.5 . . ?
H1AA C68 HG 109.5 . . ?
HF C68 HG 109.5 . . ?
C65 C67 H02A 109.5 . . ?
C65 C67 H02B 109.5 . . ?
C65 C67 H02C 109.5 . . ?
H02A C67 H02B 109.5 . . ?
H02A C67 H02C 109.5 . . ?
H02B C67 H02C 109.5 . . ?
C65 C66 H02D 109.5 . . ?
C65 C66 H02E 109.5 . . ?
C65 C66 H02F 109.5 . . ?
H02D C66 H02E 109.5 . . ?
H02D C66 H02F 109.5 . . ?
H02E C66 H02F 109.5 . . ?
C57 C60 H02G 109.5 . . ?
C57 C60 H02H 109.5 . . ?
C57 C60 H02I 109.5 . . ?
H02G C60 H02H 109.5 . . ?
H02G C60 H02I 109.5 . . ?
H02H C60 H02I 109.5 . . ?
C57 C59 H02J 109.5 . . ?
C57 C59 H02K 109.5 . . ?
C57 C59 H02L 109.5 . . ?
H02J C59 H02K 109.5 . . ?
H02J C59 H02L 109.5 . . ?
H02K C59 H02L 109.5 . . ?
C57 C58 H02M 109.5 . . ?
C57 C58 H02N 109.5 . . ?
C57 C58 H02O 109.5 . . ?
H02M C58 H02N 109.5 . . ?
H02M C58 H02O 109.5 . . ?
H02N C58 H02O 109.5 . . ?
C57 C81 H1A 109.5 . . ?
C57 C81 H1B 109.5 . . ?
C57 C81 H1C 109.5 . . ?
H1A C81 H1B 109.5 . . ?
H1A C81 H1C 109.5 . . ?
H1B C81 H1C 109.5 . . ?
C57 C77 H2A 109.5 . . ?
C57 C77 H2B 109.5 . . ?
C57 C77 H2C 109.5 . . ?
H2A C77 H2B 109.5 . . ?
H2A C77 H2C 109.5 . . ?
H2B C77 H2C 109.5 . . ?
C57 C78 H3A 109.5 . . ?
C57 C78 H3B 109.5 . . ?
C57 C78 H3C 109.5 . . ?
H3A C78 H3B 109.5 . . ?
H3A C78 H3C 109.5 . . ?
H3B C78 H3C 109.5 . . ?
C65 C2AA H2AA 109.5 . . ?
C65 C2AA H2AB 109.5 . . ?
C65 C2AA H2AC 109.5 . . ?
H2AA C2AA H2AB 109.5 . . ?
H2AA C2AA H2AC 109.5 . . ?
H2AB C2AA H2AC 109.5 . . ?
C65 C0AA H0AB 109.5 . . ?
C65 C0AA H0AC 109.5 . . ?
C65 C0AA H0AD 109.5 . . ?
H0AB C0AA H0AC 109.5 . . ?
H0AB C0AA H0AD 109.5 . . ?
H0AC C0AA H0AD 109.5 . . ?
C65 C1AA H1AB 109.5 . . ?
C65 C1AA H1AC 109.5 . . ?
C65 C1AA H1AD 109.5 . . ?
H1AB C1AA H1AC 109.5 . . ?
H1AB C1AA H1AD 109.5 . . ?
H1AC C1AA H1AD 109.5 . . ?
C4AA C3AA C0 124.5(9) . . ?
C4AA C3AA C7AA 122.9(9) . . ?
C0 C3AA C7AA 107.9(7) . . ?
C3AA C4AA C10 115.4(8) . . ?
C3AA C4AA C79 114.9(8) . . ?
C79 C4AA C10 127.7(11) . . ?
C3AA C0 C5AA 107.6(7) . . ?
C80 C0 C3AA 123.7(8) . . ?
C80 C0 C5AA 122.5(8) . . ?
C4AA C79 H4 119.1 . . ?
C6AA C79 C4AA 121.8(9) . . ?
C6AA C79 H4 119.1 . . ?
C8AA C5AA C0 108.0(7) . . ?
C2BA C5AA C0 123.4(9) . . ?
C2BA C5AA C8AA 122.8(8) . . ?
C79 C6AA H6AA 119.1 . . ?
C79 C6AA C9AA 121.8(9) . . ?
C9AA C6AA H6AA 119.1 . . ?
C8AA C7AA C3AA 108.4(7) . . ?
C9AA C7AA C3AA 123.5(8) . . ?
C9AA C7AA C8AA 123.0(7) . . ?
C5AA C8AA C7AA 107.9(6) . . ?
C1BA C8AA C5AA 124.0(8) . . ?
C1BA C8AA C7AA 122.7(8) . . ?
C6AA C9AA C3BA 128.4(9) . . ?
C7AA C9AA C6AA 115.0(7) . . ?
C7AA C9AA C3BA 115.2(7) . . ?
C2BA C0BA H0BA 119.2 . . ?
C7BA C0BA H0BA 119.2 . . ?
C7BA C0BA C2BA 121.6(8) . . ?
C8AA C1BA C4BA 113.5(8) . . ?
C8AA C1BA C5BA 114.0(7) . . ?
C4BA C1BA C5BA 130.6(8) . . ?
C5AA C2BA C0BA 114.7(7) . . ?
C5AA C2BA C6BA 114.0(8) . . ?
C0BA C2BA C6BA 130.1(8) . . ?
C9AA C3BA H3BA 119.6 . . ?
C5BA C3BA C9AA 120.8(8) . . ?
C5BA C3BA H3BA 119.6 . . ?
C1BA C4BA H4BA 118.7 . . ?
C6BA C4BA C1BA 122.6(8) . . ?
C6BA C4BA H4BA 118.7 . . ?
C1BA C5BA H5BA 118.7 . . ?
C3BA C5BA C1BA 122.6(7) . . ?
C3BA C5BA H5BA 118.7 . . ?
C2BA C6BA H6BA 119.3 . . ?
C4BA C6BA C2BA 121.5(8) . . ?
C4BA C6BA H6BA 119.3 . . ?
C0 C80 C39 111.7(7) . . ?
C0 C80 C7BA 114.7(7) . . ?
C7BA C80 C39 130.8(10) . . ?
C0BA C7BA C80 122.9(9) . . ?
C0BA C7BA H7BA 118.5 . . ?
C80 C7BA H7BA 118.5 . . ?

loop_
_geom_bond_atom_site_label_1
_geom_bond_atom_site_label_2
_geom_bond_distance
_geom_bond_site_symmetry_2
_geom_bond_publ_flag
C51 C53 1.404(4) . ?
C51 C52 1.432(4) . ?
C51 C49 1.423(4) . ?
C54 C53 1.445(4) . ?
C54 C28 1.412(4) . ?
C54 C24 1.423(4) . ?
C53 C55 1.419(4) . ?
C52 C33 1.425(4) . ?
C52 C29 1.413(4) . ?
C33 C32 1.384(4) . ?
C33 C34 1.465(4) . ?
C55 C12 1.407(4) . ?
C55 C56 1.446(4) . ?
C12 C13 1.466(4) . ?
C12 C11 1.429(4) . ?
C29 C30 1.390(4) . ?
C29 C28 1.476(4) . ?
C19 C18 1.464(4) . ?
C19 C56 1.417(4) . ?
C19 C20 1.400(4) . ?
C49 C11 1.407(4) . ?
C49 C50 1.433(4) . ?
C30 H00B 0.9500 . ?
C30 C31 1.390(4) . ?
C32 H00C 0.9500 . ?
C32 C31 1.397(4) . ?
C31 C69 1.532(4) . ?
C13 C18 1.408(4) . ?
C13 C14 1.404(4) . ?
C18 C17 1.398(4) . ?
C56 C23 1.422(4) . ?
C34 C50 1.415(4) . ?
C34 C35 1.402(4) . ?
C1 C9 1.376(11) . ?
C1 C2 1.410(11) . ?
C1 C5 1.420(10) . ?
C26 C27 1.398(4) . ?
C26 C25 1.393(4) . ?
C26 C65 1.538(4) . ?
C9 C10 1.482(10) . ?
C9 C8 1.444(11) . ?
C11 C10 1.462(4) . ?
C10 C39 1.422(4) . ?
C10 C4AA 1.468(9) . ?
C23 C24 1.465(4) . ?
C23 C22 1.398(4) . ?
C28 C27 1.395(4) . ?
C14 H00P 0.9500 . ?
C14 C15 1.369(4) . ?
C50 C38 1.413(4) . ?
C27 H00R 0.9500 . ?
C24 C25 1.398(4) . ?
C17 H00T 0.9500 . ?
C17 C16 1.385(4) . ?
C20 H00U 0.9500 . ?
C20 C21 1.373(4) . ?
C15 H00V 0.9500 . ?
C15 C16 1.402(4) . ?
C38 C39 1.450(4) . ?
C38 C37 1.406(4) . ?
C22 H00X 0.9500 . ?
C22 C21 1.396(4) . ?
C25 H00Y 0.9500 . ?
C65 C68 1.518(5) . ?
C65 C67 1.523(6) . ?
C65 C66 1.572(5) . ?
C65 C2AA 1.492(10) . ?
C65 C0AA 1.593(10) . ?
C65 C1AA 1.497(10) . ?
C39 C40 1.493(10) . ?
C39 C80 1.486(9) . ?
C2 C40 1.362(11) . ?
C2 C3 1.431(10) . ?
C35 H012 0.9500 . ?
C35 C36 1.396(4) . ?
C21 C61 1.538(4) . ?
C37 H014 0.9500 . ?
C37 C36 1.380(4) . ?
C8 H015 0.9500 . ?
C8 C7 1.393(11) . ?
C69 C71 1.534(4) . ?
C69 C70 1.536(4) . ?
C69 C72 1.541(5) . ?
C36 C73 1.539(4) . ?
C40 C41 1.446(11) . ?
C71 H01A 0.9800 . ?
C71 H01B 0.9800 . ?
C71 H01C 0.9800 . ?
C16 C57 1.532(4) . ?
C3 C4 1.404(11) . ?
C3 C43 1.375(11) . ?
C73 C76 1.519(5) . ?
C73 C74 1.514(6) . ?
C73 C75 1.524(5) . ?
C7 H01D 0.9500 . ?
C7 C6 1.434(10) . ?
C5 C4 1.414(10) . ?
C5 C6 1.374(10) . ?
C41 H01F 0.9500 . ?
C41 C42 1.376(11) . ?
C4 C46 1.384(10) . ?
C57 C60 1.500(7) . ?
C57 C59 1.544(8) . ?
C57 C58 1.527(7) . ?
C57 C81 1.533(9) . ?
C57 C77 1.599(10) . ?
C57 C78 1.570(10) . ?
C61 C64 1.524(4) . ?
C61 C63 1.525(5) . ?
C61 C62 1.536(5) . ?
C6 C48 1.447(10) . ?
C70 H01E 0.9800 . ?
C70 H01G 0.9800 . ?
C70 H01H 0.9800 . ?
C64 H01I 0.9800 . ?
C64 H01J 0.9800 . ?
C64 H01K 0.9800 . ?
C72 H01L 0.9800 . ?
C72 H01M 0.9800 . ?
C72 H01N 0.9800 . ?
C42 H01O 0.9500 . ?
C42 C43 1.436(11) . ?
C46 C45 1.425(12) . ?
C46 C47 1.443(12) . ?
C43 C44 1.456(11) . ?
C48 H01Q 0.9500 . ?
C48 C47 1.376(12) . ?
C63 H01P 0.9800 . ?
C63 H01R 0.9800 . ?
C63 H01S 0.9800 . ?
C62 H01T 0.9800 . ?
C62 H01U 0.9800 . ?
C62 H01V 0.9800 . ?
C45 H01W 0.9500 . ?
C45 C44 1.388(12) . ?
C47 H01X 0.9500 . ?
C76 H01Y 0.9800 . ?
C76 H 0.9800 . ?
C76 HA 0.9800 . ?
C44 H01Z 0.9500 . ?
C74 H01 0.9800 . ?
C74 HB 0.9800 . ?
C74 HC 0.9800 . ?
C75 H0AA 0.9800 . ?
C75 HD 0.9800 . ?
C75 HE 0.9800 . ?
C68 H1AA 0.9800 . ?
C68 HF 0.9800 . ?
C68 HG 0.9800 . ?
C67 H02A 0.9800 . ?
C67 H02B 0.9800 . ?
C67 H02C 0.9800 . ?
C66 H02D 0.9800 . ?
C66 H02E 0.9800 . ?
C66 H02F 0.9800 . ?
C60 H02G 0.9800 . ?
C60 H02H 0.9800 . ?
C60 H02I 0.9800 . ?
C59 H02J 0.9800 . ?
C59 H02K 0.9800 . ?
C59 H02L 0.9800 . ?
C58 H02M 0.9800 . ?
C58 H02N 0.9800 . ?
C58 H02O 0.9800 . ?
C81 H1A 0.9800 . ?
C81 H1B 0.9800 . ?
C81 H1C 0.9800 . ?
C77 H2A 0.9800 . ?
C77 H2B 0.9800 . ?
C77 H2C 0.9800 . ?
C78 H3A 0.9800 . ?
C78 H3B 0.9800 . ?
C78 H3C 0.9800 . ?
C2AA H2AA 0.9800 . ?
C2AA H2AB 0.9800 . ?
C2AA H2AC 0.9800 . ?
C0AA H0AB 0.9800 . ?
C0AA H0AC 0.9800 . ?
C0AA H0AD 0.9800 . ?
C1AA H1AB 0.9800 . ?
C1AA H1AC 0.9800 . ?
C1AA H1AD 0.9800 . ?
C3AA C4AA 1.369(9) . ?
C3AA C0 1.407(9) . ?
C3AA C7AA 1.413(8) . ?
C4AA C79 1.447(10) . ?
C0 C5AA 1.428(8) . ?
C0 C80 1.361(9) . ?
C79 H4 0.9500 . ?
C79 C6AA 1.392(9) . ?
C5AA C8AA 1.402(9) . ?
C5AA C2BA 1.375(9) . ?
C6AA H6AA 0.9500 . ?
C6AA C9AA 1.435(9) . ?
C7AA C8AA 1.408(9) . ?
C7AA C9AA 1.367(9) . ?
C8AA C1BA 1.379(9) . ?
C9AA C3BA 1.449(9) . ?
C0BA H0BA 0.9500 . ?
C0BA C2BA 1.437(9) . ?
C0BA C7BA 1.375(9) . ?
C1BA C4BA 1.426(11) . ?
C1BA C5BA 1.454(10) . ?
C2BA C6BA 1.444(9) . ?
C3BA H3BA 0.9500 . ?
C3BA C5BA 1.372(10) . ?
C4BA H4BA 0.9500 . ?
C4BA C6BA 1.399(11) . ?
C5BA H5BA 0.9500 . ?
C6BA H6BA 0.9500 . ?
C80 C7BA 1.451(9) . ?
C7BA H7BA 0.9500 . ?
